data_7045632
loop_
_publ_author_name
'Chakraborty, Uttam'
'Leitl, Julia'
'M\"uhldorf, Bernd'
'Bodensteiner, Michael'
'Pelties, Stefan'
'Wolf, Robert'

_publ_section_title
;
 Mono- and dinuclear tetraphosphabutadiene ferrate anions.
;
_journal_issue 11
_journal_name_full 'Dalton transactions (Cambridge, England : 2003)'
_journal_page_first 3693
_journal_page_last 3697
_journal_paper_doi 10.1039/c7dt04641c
_journal_volume 47
_journal_year 2018
_chemical_formula_moiety 'C57 H69 Fe K O6 P4, C4 H10 O'
_chemical_formula_sum 'C61 H79 Fe K O7 P4'
_chemical_formula_weight 1143.07
_space_group_crystal_system monoclinic
_space_group_IT_number 14
_space_group_name_Hall '-P 2ybc'
_space_group_name_H-M_alt 'P 1 21/c 1'
_symmetry_space_group_name_Hall '-P 2ybc'
_symmetry_space_group_name_H-M 'P 1 21/c 1'
_atom_sites_solution_hydrogens geom
_audit_creation_date 2018-01-12
_audit_creation_method
;
Olex2 1.2-alpha
(compiled 2017.12.08 svn.r3473 for OlexSys, GUI svn.r5433)
;
_audit_update_record
;
2018-01-12 deposited with the CCDC.
2018-02-08 downloaded from the CCDC.
;
_cell_angle_alpha 90
_cell_angle_beta 100.9516(8)
_cell_angle_gamma 90
_cell_formula_units_Z 4
_cell_length_a 17.36501(15)
_cell_length_b 16.04859(13)
_cell_length_c 22.20094(18)
_cell_measurement_reflns_used 21184
_cell_measurement_temperature 122.8(1)
_cell_measurement_theta_max 66.4930
_cell_measurement_theta_min 3.7620
_cell_volume 6074.37(9)
_computing_molecular_graphics 'Olex2 (Dolomanov et al., 2009)'
_computing_publication_material 'Olex2 (Dolomanov et al., 2009)'
_computing_structure_refinement 'ShelXL (Sheldrick, 2015)'
_computing_structure_solution 'SIR2004 (Burla et al., 2007)'
_diffrn_ambient_temperature 122.8(6)
_diffrn_measured_fraction_theta_full 0.996
_diffrn_measured_fraction_theta_max 0.993
_diffrn_measurement_device_type 'Xcalibur, AtlasS2, Gemini ultra'
_diffrn_radiation_type CuK\a
_diffrn_radiation_wavelength 1.54184
_diffrn_reflns_av_R_equivalents 0.0286
_diffrn_reflns_av_unetI/netI 0.0236
_diffrn_reflns_Laue_measured_fraction_full 0.996
_diffrn_reflns_Laue_measured_fraction_max 0.993
_diffrn_reflns_limit_h_max 20
_diffrn_reflns_limit_h_min -20
_diffrn_reflns_limit_k_max 19
_diffrn_reflns_limit_k_min -18
_diffrn_reflns_limit_l_max 21
_diffrn_reflns_limit_l_min -26
_diffrn_reflns_number 44698
_diffrn_reflns_point_group_measured_fraction_full 0.996
_diffrn_reflns_point_group_measured_fraction_max 0.993
_diffrn_reflns_theta_full 66.500
_diffrn_reflns_theta_max 66.718
_diffrn_reflns_theta_min 3.420
_exptl_absorpt_coefficient_mu 3.989
_exptl_absorpt_correction_T_max 0.701
_exptl_absorpt_correction_T_min 0.482
_exptl_absorpt_correction_type gaussian
_exptl_absorpt_process_details
;
CrysAlisPro 1.171.38.41 (Rigaku Oxford Diffraction, 2015)
Numerical absorption correction based on gaussian integration over
            a multifaceted crystal model
Empirical absorption correction using spherical harmonics,
 implemented in SCALE3 ABSPACK scaling algorithm.
;
_exptl_crystal_colour 'light green'
_exptl_crystal_colour_modifier light
_exptl_crystal_colour_primary green
_exptl_crystal_density_diffrn 1.250
_exptl_crystal_description block
_exptl_crystal_F_000 2424
_exptl_crystal_size_max 0.27
_exptl_crystal_size_mid 0.176
_exptl_crystal_size_min 0.107
_refine_diff_density_max 0.257
_refine_diff_density_min -0.227
_refine_diff_density_rms 0.038
_refine_ls_extinction_method none
_refine_ls_goodness_of_fit_ref 1.032
_refine_ls_hydrogen_treatment constr
_refine_ls_matrix_type full
_refine_ls_number_parameters 674
_refine_ls_number_reflns 10689
_refine_ls_number_restraints 46
_refine_ls_restrained_S_all 1.034
_refine_ls_R_factor_all 0.0332
_refine_ls_R_factor_gt 0.0296
_refine_ls_shift/su_max 0.002
_refine_ls_shift/su_mean 0.000
_refine_ls_structure_factor_coef Fsqd
_refine_ls_weighting_details 'w=1/[\s^2^(Fo^2^)+(0.0348P)^2^+2.2054P] where P=(Fo^2^+2Fc^2^)/3'
_refine_ls_weighting_scheme calc
_refine_ls_wR_factor_gt 0.0719
_refine_ls_wR_factor_ref 0.0738
_reflns_Friedel_coverage 0.000
_reflns_number_gt 9843
_reflns_number_total 10689
_reflns_threshold_expression 'I > 2\s(I)'
_cod_data_source_file c7dt04641c2.cif
_cod_data_source_block 2
_cod_depositor_comments 'Adding full bibliography for 7045632--7045634.cif.'
_cod_original_cell_volume 6074.36(9)
_cod_database_code 7045632
_shelx_shelxl_version_number 2017/1
_shelx_space_group_comment
;
The symmetry employed for this shelxl refinement is uniquely defined
by the following loop, which should always be used as a source of
symmetry information in preference to the above space-group names.
They are only intended as comments.
;
_olex2_refinement_description
;
1. Fixed Uiso
 At 1.2 times of:
  All C(H) groups, All C(H,H) groups
 At 1.5 times of:
  All C(H,H,H) groups
2. Restrained distances
 C3AA-C1A \\sim C2AA-C1A \\sim C3AA-C19 \\sim C2AA-C15 \\sim C16-C15 \\sim
C17-C16 \\sim C17-C18 \\sim C18-
 C19
 with sigma of 0.02
3. Restrained planarity
 C14, C15, C16, C17, C18, C19
 with sigma of 0.1
 C1A, C2AA, C3AA, C14, C15, C19
 with sigma of 0.1
4. Uiso/Uaniso restraints and constraints
C2AA \\sim C3AA \\sim C16 \\sim C18: within 1.7A with sigma of 0.001 and sigma
for terminal atoms of 0.002
5. Others
 Sof(C3AA)=Sof(H3AA)=Sof(H19A)=1-FVAR(1)
 Sof(C18)=Sof(H18)=Sof(H19)=FVAR(1)
 Fixed Sof: C1A(0.5) C2AA(0.5) H2AA(0.5) H15(0.5) H15A(0.5) C16(0.5) H16(0.5)
 C17(0.5) C20(0.5) H20A(0.5) H20B(0.5) C20A(0.5) H20C(0.5) H20D(0.5) C21(0.5)
 H21A(0.5) H21B(0.5) H21C(0.5) C21A(0.5) H21D(0.5) H21E(0.5) H21F(0.5)
6.a Secondary CH2 refined with riding coordinates:
 C12(H12A,H12B), C20(H20A,H20B), C20A(H20C,H20D), C28(H28A,H28B), C36(H36A,
 H36B), C44(H44A,H44B), C46(H46A,H46B), C47(H47A,H47B), C48(H48A,H48B),
 C49(H49A,H49B), C50(H50A,H50B), C51(H51A,H51B), C52(H52A,H52B), C53(H53A,H53B),
  C54(H54A,H54B), C55(H55A,H55B), C56(H56A,H56B), C57(H57A,H57B)
6.b Aromatic/amide H refined with riding coordinates:
 C2AA(H2AA), C3AA(H3AA), C7(H7), C8(H8), C10(H10), C11(H11), C15(H15),
 C15(H15A), C16(H16), C18(H18), C19(H19), C19(H19A), C23(H23), C24(H24),
 C26(H26), C27(H27), C31(H31), C32(H32), C34(H34), C35(H35), C39(H39), C40(H40),
  C42(H42), C43(H43)
6.c Idealised Me refined as rotating group:
 C13(H13A,H13B,H13C), C21(H21A,H21B,H21C), C21A(H21D,H21E,H21F), C29(H29A,H29B,
 H29C), C37(H37A,H37B,H37C), C45(H45A,H45B,H45C)
;
_olex2_submission_special_instructions 'No special instructions were received'

loop_
_space_group_symop_operation_xyz
'x, y, z'
'-x, y+1/2, -z+1/2'
'-x, -y, -z'
'x, -y-1/2, z-1/2'

loop_
_atom_site_label
_atom_site_type_symbol
_atom_site_fract_x
_atom_site_fract_y
_atom_site_fract_z
_atom_site_U_iso_or_equiv
_atom_site_adp_type
_atom_site_occupancy
_atom_site_site_symmetry_order
_atom_site_calc_flag
_atom_site_refinement_flags_posn
_atom_site_refinement_flags_adp
_atom_site_refinement_flags_occupancy
_atom_site_disorder_assembly
_atom_site_disorder_group
Fe1 Fe 0.72527(2) 0.54959(2) 0.71513(2) 0.01892(6) Uani 1 1 d . . . . .
K1 K 0.56438(2) 0.08047(2) 0.82536(2) 0.03296(9) Uani 1 1 d . . . . .
P1 P 0.63718(2) 0.65212(3) 0.73196(2) 0.03001(10) Uani 1 1 d . . . . .
P2 P 0.62137(2) 0.52832(3) 0.76620(2) 0.02968(10) Uani 1 1 d . . . . .
P3 P 0.61058(2) 0.47914(3) 0.67384(2) 0.03143(10) Uani 1 1 d . . . . .
P4 P 0.62547(2) 0.60360(3) 0.64012(2) 0.03161(10) Uani 1 1 d . . . . .
O1 O 0.56279(9) 0.22100(10) 0.75172(9) 0.0677(5) Uani 1 1 d . . . . .
O2 O 0.61718(10) 0.06927(12) 0.71155(8) 0.0686(5) Uani 1 1 d . . . . .
O3 O 0.61045(8) -0.07482(9) 0.78308(7) 0.0510(4) Uani 1 1 d . . . . .
O4 O 0.62309(8) -0.04932(8) 0.90929(6) 0.0432(3) Uani 1 1 d . . . . .
O5 O 0.58052(8) 0.10467(9) 0.95369(6) 0.0479(3) Uani 1 1 d . . . . .
O6 O 0.58123(8) 0.24562(9) 0.87863(8) 0.0581(4) Uani 1 1 d . . . . .
C1 C 0.82527(8) 0.55703(9) 0.78089(7) 0.0207(3) Uani 1 1 d . . . . .
C1A C 0.8767(3) 0.8785(4) 0.7369(2) 0.0241(11) Uani 0.5 1 d D . P A 2
C2 C 0.83146(8) 0.61323(9) 0.73136(7) 0.0208(3) Uani 1 1 d . . . . .
C2AA C 0.9212(3) 0.8213(5) 0.7766(4) 0.0297(13) Uani 0.5 1 d D U P A 2
H2AA H 0.962034 0.844263 0.806597 0.036 Uiso 0.5 1 calc R . P A 2
C3 C 0.82545(8) 0.56474(9) 0.67639(7) 0.0210(3) Uani 1 1 d . . . . .
C3AA C 0.8175(5) 0.8458(4) 0.6936(4) 0.0245(11) Uani 0.555(13) 1 d D U P A 2
H3AA H 0.784853 0.880293 0.664590 0.029 Uiso 0.555(13) 1 calc R . P A 2
C4 C 0.81558(8) 0.47901(9) 0.69109(7) 0.0212(3) Uani 1 1 d . . . . .
C5 C 0.81634(8) 0.47352(9) 0.75597(7) 0.0216(3) Uani 1 1 d . . . . .
C6 C 0.83477(8) 0.57945(9) 0.84677(7) 0.0214(3) Uani 1 1 d . . . . .
C7 C 0.79536(9) 0.64630(10) 0.86732(7) 0.0259(3) Uani 1 1 d . . . . .
H7 H 0.759993 0.678557 0.838621 0.031 Uiso 1 1 calc R . . . .
C8 C 0.80727(10) 0.66619(10) 0.92926(7) 0.0283(3) Uani 1 1 d . . . . .
H8 H 0.779999 0.712240 0.942080 0.034 Uiso 1 1 calc R . . . .
C9 C 0.85804(9) 0.62051(10) 0.97305(7) 0.0255(3) Uani 1 1 d . . . . .
C10 C 0.89737(10) 0.55397(10) 0.95219(7) 0.0287(3) Uani 1 1 d . . . . .
H10 H 0.932425 0.521458 0.980945 0.034 Uiso 1 1 calc R . . . .
C11 C 0.88643(9) 0.53423(10) 0.89039(7) 0.0274(3) Uani 1 1 d . . . . .
H11 H 0.914703 0.489002 0.877531 0.033 Uiso 1 1 calc R . . . .
C12 C 0.86857(10) 0.64129(11) 1.04066(7) 0.0326(4) Uani 1 1 d . . . . .
H12A H 0.848045 0.698096 1.044926 0.039 Uiso 1 1 calc R . . . .
H12B H 0.836670 0.602069 1.060095 0.039 Uiso 1 1 calc R . . . .
C13 C 0.95262(12) 0.63740(14) 1.07502(8) 0.0471(5) Uani 1 1 d . . . . .
H13A H 0.985898 0.671285 1.053597 0.071 Uiso 1 1 calc GR . . . .
H13B H 0.970813 0.579484 1.077011 0.071 Uiso 1 1 calc GR . . . .
H13C H 0.955542 0.658920 1.116709 0.071 Uiso 1 1 calc GR . . . .
C14 C 0.84932(9) 0.70352(10) 0.73526(7) 0.0234(3) Uani 1 1 d . . . . .
C15 C 0.91299(10) 0.73305(11) 0.77780(7) 0.0320(4) Uani 1 1 d D . . . .
H15 H 0.936385 0.694701 0.808471 0.038 Uiso 0.5 1 calc R . P A 1
H15A H 0.947471 0.697844 0.804878 0.038 Uiso 0.5 1 calc R . P A 2
C16 C 0.9462(3) 0.8119(5) 0.7806(4) 0.0293(12) Uani 0.5 1 d D U P A 1
H16 H 0.991825 0.826310 0.809624 0.035 Uiso 0.5 1 calc R . P A 1
C17 C 0.9085(3) 0.8671(4) 0.7386(3) 0.0266(12) Uani 0.5 1 d D . P A 1
C18 C 0.8433(5) 0.8400(5) 0.6976(5) 0.0246(11) Uani 0.445(13) 1 d D U P A 1
H18 H 0.819541 0.879635 0.668060 0.030 Uiso 0.445(13) 1 calc R . P A 1
C19 C 0.80738(10) 0.76015(10) 0.69403(7) 0.0295(4) Uani 1 1 d D . . . .
H19 H 0.760015 0.746863 0.666598 0.035 Uiso 0.445(13) 1 calc R . P A 1
H19A H 0.767627 0.737666 0.662923 0.035 Uiso 0.555(13) 1 calc R . P A 2
C20 C 0.9379(4) 0.9551(2) 0.73754(18) 0.0367(9) Uani 0.5 1 d . . P A 1
H20A H 0.953609 0.964751 0.697535 0.044 Uiso 0.5 1 calc R . P A 1
H20B H 0.985509 0.960701 0.769790 0.044 Uiso 0.5 1 calc R . P A 1
C20A C 0.8889(3) 0.9739(3) 0.7395(2) 0.0387(9) Uani 0.5 1 d . . P A 2
H20C H 0.853681 0.999502 0.704063 0.046 Uiso 0.5 1 calc R . P A 2
H20D H 0.873573 0.995462 0.777312 0.046 Uiso 0.5 1 calc R . P A 2
C21 C 0.8797(3) 1.0236(3) 0.7473(2) 0.0492(12) Uani 0.5 1 d . . P A 1
H21A H 0.832518 1.019686 0.715215 0.074 Uiso 0.5 1 calc GR . P A 1
H21B H 0.904150 1.078340 0.745158 0.074 Uiso 0.5 1 calc GR . P A 1
H21C H 0.865421 1.016618 0.787579 0.074 Uiso 0.5 1 calc GR . P A 1
C21A C 0.9710(3) 1.0003(3) 0.7388(2) 0.0471(10) Uani 0.5 1 d . . P A 2
H21D H 0.986979 0.979023 0.701656 0.071 Uiso 0.5 1 calc GR . P A 2
H21E H 1.006086 0.977997 0.775066 0.071 Uiso 0.5 1 calc GR . P A 2
H21F H 0.974049 1.061294 0.739239 0.071 Uiso 0.5 1 calc GR . P A 2
C22 C 0.83929(9) 0.59446(9) 0.61590(7) 0.0220(3) Uani 1 1 d . . . . .
C23 C 0.91177(9) 0.62833(10) 0.61145(7) 0.0260(3) Uani 1 1 d . . . . .
H23 H 0.948719 0.640698 0.647704 0.031 Uiso 1 1 calc R . . . .
C24 C 0.93058(9) 0.64425(10) 0.55434(7) 0.0280(3) Uani 1 1 d . . . . .
H24 H 0.980579 0.666747 0.552153 0.034 Uiso 1 1 calc R . . . .
C25 C 0.87755(9) 0.62782(10) 0.50051(7) 0.0265(3) Uani 1 1 d . . . . .
C26 C 0.80424(10) 0.59682(11) 0.50530(7) 0.0297(4) Uani 1 1 d . . . . .
H26 H 0.766367 0.586752 0.469135 0.036 Uiso 1 1 calc R . . . .
C27 C 0.78560(9) 0.58037(11) 0.56225(7) 0.0280(3) Uani 1 1 d . . . . .
H27 H 0.735160 0.559083 0.564431 0.034 Uiso 1 1 calc R . . . .
C28 C 0.90035(10) 0.63650(11) 0.43847(7) 0.0327(4) Uani 1 1 d . . . . .
H28A H 0.938690 0.682403 0.439667 0.039 Uiso 1 1 calc R . . . .
H28B H 0.853398 0.650393 0.407251 0.039 Uiso 1 1 calc R . . . .
C29 C 0.93626(12) 0.55551(12) 0.42093(9) 0.0400(4) Uani 1 1 d . . . . .
H29A H 0.947645 0.560653 0.379515 0.060 Uiso 1 1 calc GR . . . .
H29B H 0.899250 0.509645 0.421875 0.060 Uiso 1 1 calc GR . . . .
H29C H 0.984970 0.544159 0.450118 0.060 Uiso 1 1 calc GR . . . .
C30 C 0.81531(9) 0.40684(10) 0.64912(7) 0.0237(3) Uani 1 1 d . . . . .
C31 C 0.87136(10) 0.40180(11) 0.61205(7) 0.0291(3) Uani 1 1 d . . . . .
H31 H 0.905862 0.447389 0.610594 0.035 Uiso 1 1 calc R . . . .
C32 C 0.87769(11) 0.33123(11) 0.57714(8) 0.0351(4) Uani 1 1 d . . . . .
H32 H 0.916373 0.329569 0.552111 0.042 Uiso 1 1 calc R . . . .
C33 C 0.82897(11) 0.26342(11) 0.57800(8) 0.0358(4) Uani 1 1 d . . . . .
C34 C 0.77152(11) 0.26928(11) 0.61369(8) 0.0354(4) Uani 1 1 d . . . . .
H34 H 0.736361 0.224071 0.614294 0.043 Uiso 1 1 calc R . . . .
C35 C 0.76440(10) 0.33982(10) 0.64851(8) 0.0300(4) Uani 1 1 d . . . . .
H35 H 0.724265 0.342300 0.672182 0.036 Uiso 1 1 calc R . . . .
C36 C 0.84015(15) 0.18412(13) 0.54387(10) 0.0528(5) Uani 1 1 d . . . . .
H36A H 0.788086 0.160427 0.526314 0.063 Uiso 1 1 calc R . . . .
H36B H 0.866764 0.197658 0.509412 0.063 Uiso 1 1 calc R . . . .
C37 C 0.8868(3) 0.12076(19) 0.58344(14) 0.1181(16) Uani 1 1 d . . . . .
H37A H 0.887506 0.068811 0.560338 0.177 Uiso 1 1 calc GR . . . .
H37B H 0.863260 0.110521 0.619507 0.177 Uiso 1 1 calc GR . . . .
H37C H 0.940639 0.141002 0.596659 0.177 Uiso 1 1 calc GR . . . .
C38 C 0.81937(9) 0.39466(9) 0.79135(7) 0.0225(3) Uani 1 1 d . . . . .
C39 C 0.87287(9) 0.33296(10) 0.78272(7) 0.0280(3) Uani 1 1 d . . . . .
H39 H 0.906324 0.341958 0.754094 0.034 Uiso 1 1 calc R . . . .
C40 C 0.87800(10) 0.25879(10) 0.81520(8) 0.0311(4) Uani 1 1 d . . . . .
H40 H 0.914568 0.217613 0.808125 0.037 Uiso 1 1 calc R . . . .
C41 C 0.83084(9) 0.24356(10) 0.85779(8) 0.0296(4) Uani 1 1 d . . . . .
C42 C 0.77880(9) 0.30594(10) 0.86767(7) 0.0288(3) Uani 1 1 d . . . . .
H42 H 0.746600 0.297396 0.897254 0.035 Uiso 1 1 calc R . . . .
C43 C 0.77302(9) 0.38021(10) 0.83522(7) 0.0257(3) Uani 1 1 d . . . . .
H43 H 0.737119 0.421729 0.842938 0.031 Uiso 1 1 calc R . . . .
C44 C 0.83321(11) 0.16112(11) 0.89110(9) 0.0381(4) Uani 1 1 d . . . . .
H44A H 0.841292 0.171562 0.935809 0.046 Uiso 1 1 calc R . . . .
H44B H 0.878329 0.128140 0.882982 0.046 Uiso 1 1 calc R . . . .
C45 C 0.75839(11) 0.11099(12) 0.87146(11) 0.0457(5) Uani 1 1 d . . . . .
H45A H 0.750375 0.100008 0.827287 0.069 Uiso 1 1 calc GR . . . .
H45B H 0.713727 0.142631 0.880619 0.069 Uiso 1 1 calc GR . . . .
H45C H 0.762811 0.058026 0.893818 0.069 Uiso 1 1 calc GR . . . .
C46 C 0.59997(19) 0.2154(2) 0.70061(15) 0.0931(11) Uani 1 1 d . . . . .
H46A H 0.657478 0.220847 0.713950 0.112 Uiso 1 1 calc R . . . .
H46B H 0.581413 0.260679 0.671137 0.112 Uiso 1 1 calc R . . . .
C47 C 0.5803(2) 0.1327(2) 0.67104(13) 0.0933(11) Uani 1 1 d . . . . .
H47A H 0.522794 0.124519 0.662461 0.112 Uiso 1 1 calc R . . . .
H47B H 0.599159 0.130045 0.631694 0.112 Uiso 1 1 calc R . . . .
C48 C 0.60433(19) -0.0114(2) 0.68576(13) 0.0806(9) Uani 1 1 d . . . . .
H48A H 0.624146 -0.014321 0.646838 0.097 Uiso 1 1 calc R . . . .
H48B H 0.547484 -0.023996 0.676849 0.097 Uiso 1 1 calc R . . . .
C49 C 0.64607(15) -0.07268(19) 0.73005(14) 0.0756(9) Uani 1 1 d . . . . .
H49A H 0.643378 -0.128567 0.710896 0.091 Uiso 1 1 calc R . . . .
H49B H 0.701962 -0.056759 0.742078 0.091 Uiso 1 1 calc R . . . .
C50 C 0.64598(15) -0.13358(15) 0.82743(13) 0.0704(8) Uani 1 1 d . . . . .
H50A H 0.702632 -0.121269 0.839936 0.084 Uiso 1 1 calc R . . . .
H50B H 0.640286 -0.190396 0.809776 0.084 Uiso 1 1 calc R . . . .
C51 C 0.60738(15) -0.12893(13) 0.88158(12) 0.0625(7) Uani 1 1 d . . . . .
H51A H 0.550098 -0.136976 0.868658 0.075 Uiso 1 1 calc R . . . .
H51B H 0.627975 -0.173272 0.911304 0.075 Uiso 1 1 calc R . . . .
C52 C 0.59394(12) -0.04114(15) 0.96455(10) 0.0524(6) Uani 1 1 d . . . . .
H52A H 0.614513 -0.086696 0.993187 0.063 Uiso 1 1 calc R . . . .
H52B H 0.535953 -0.044484 0.955818 0.063 Uiso 1 1 calc R . . . .
C53 C 0.61955(12) 0.04081(15) 0.99252(9) 0.0510(5) Uani 1 1 d . . . . .
H53A H 0.606146 0.045004 1.033812 0.061 Uiso 1 1 calc R . . . .
H53B H 0.677072 0.046837 0.996773 0.061 Uiso 1 1 calc R . . . .
C54 C 0.59874(14) 0.18551(17) 0.97801(12) 0.0642(7) Uani 1 1 d . . . . .
H54A H 0.655649 0.196350 0.982324 0.077 Uiso 1 1 calc R . . . .
H54B H 0.584513 0.190273 1.018997 0.077 Uiso 1 1 calc R . . . .
C55 C 0.55336(14) 0.24661(16) 0.93509(15) 0.0742(8) Uani 1 1 d . . . . .
H55A H 0.496951 0.232023 0.927576 0.089 Uiso 1 1 calc R . . . .
H55B H 0.559607 0.303103 0.953271 0.089 Uiso 1 1 calc R . . . .
C56 C 0.53850(16) 0.30170(14) 0.83564(17) 0.0835(11) Uani 1 1 d . . . . .
H56A H 0.541382 0.358560 0.853213 0.100 Uiso 1 1 calc R . . . .
H56B H 0.482696 0.284768 0.825835 0.100 Uiso 1 1 calc R . . . .
C57 C 0.57215(17) 0.30126(15) 0.77912(16) 0.0851(11) Uani 1 1 d . . . . .
H57A H 0.545261 0.343401 0.749946 0.102 Uiso 1 1 calc R . . . .
H57B H 0.628560 0.315705 0.789300 0.102 Uiso 1 1 calc R . . . .

loop_
_atom_site_aniso_label
_atom_site_aniso_U_11
_atom_site_aniso_U_22
_atom_site_aniso_U_33
_atom_site_aniso_U_23
_atom_site_aniso_U_13
_atom_site_aniso_U_12
Fe1 0.01588(12) 0.01800(12) 0.02289(12) -0.00127(9) 0.00372(9) 0.00118(9)
K1 0.02281(17) 0.02984(19) 0.0450(2) 0.00032(16) 0.00318(14) -0.00217(14)
P1 0.0228(2) 0.0229(2) 0.0442(2) -0.00602(18) 0.00609(17) 0.00438(16)
P2 0.0211(2) 0.0367(2) 0.0327(2) 0.00670(18) 0.00862(16) 0.00402(17)
P3 0.0204(2) 0.0268(2) 0.0449(2) -0.00882(18) 0.00060(17) -0.00004(16)
P4 0.0231(2) 0.0409(3) 0.0304(2) 0.00783(18) 0.00420(16) 0.00791(18)
O1 0.0508(9) 0.0475(9) 0.0964(13) 0.0246(9) -0.0073(9) -0.0227(7)
O2 0.0663(11) 0.0800(12) 0.0643(10) -0.0087(9) 0.0251(8) -0.0338(9)
O3 0.0367(7) 0.0493(8) 0.0669(9) -0.0207(7) 0.0098(7) 0.0023(6)
O4 0.0362(7) 0.0357(7) 0.0522(8) 0.0029(6) -0.0054(6) 0.0001(6)
O5 0.0328(7) 0.0567(9) 0.0500(8) -0.0158(7) -0.0026(6) 0.0064(6)
O6 0.0318(7) 0.0327(8) 0.1011(12) -0.0052(8) -0.0094(8) 0.0052(6)
C1 0.0152(7) 0.0212(8) 0.0255(7) -0.0008(6) 0.0034(6) 0.0017(6)
C1A 0.024(3) 0.025(2) 0.027(2) -0.0001(15) 0.015(2) -0.005(2)
C2 0.0158(7) 0.0226(8) 0.0239(7) -0.0017(6) 0.0036(6) 0.0001(6)
C2AA 0.019(4) 0.045(2) 0.0252(15) -0.0082(14) 0.005(3) -0.020(2)
C3 0.0157(7) 0.0228(8) 0.0244(7) -0.0026(6) 0.0037(6) 0.0004(6)
C3AA 0.026(3) 0.0231(13) 0.0269(14) 0.0031(11) 0.011(3) 0.007(2)
C4 0.0167(7) 0.0221(8) 0.0251(7) -0.0021(6) 0.0047(6) 0.0017(6)
C5 0.0170(7) 0.0211(8) 0.0267(8) -0.0017(6) 0.0040(6) 0.0027(6)
C6 0.0189(7) 0.0215(8) 0.0245(7) -0.0017(6) 0.0055(6) -0.0025(6)
C7 0.0271(8) 0.0235(8) 0.0272(8) 0.0017(6) 0.0059(6) 0.0037(6)
C8 0.0320(9) 0.0244(8) 0.0301(8) -0.0035(7) 0.0099(7) 0.0031(7)
C9 0.0264(8) 0.0261(8) 0.0249(8) -0.0014(6) 0.0071(6) -0.0039(6)
C10 0.0274(8) 0.0309(9) 0.0255(8) -0.0003(7) -0.0003(6) 0.0039(7)
C11 0.0239(8) 0.0283(8) 0.0292(8) -0.0049(7) 0.0031(6) 0.0057(7)
C12 0.0409(10) 0.0321(9) 0.0255(8) -0.0026(7) 0.0084(7) -0.0009(8)
C13 0.0522(12) 0.0514(12) 0.0318(9) -0.0109(9) -0.0069(8) 0.0166(10)
C14 0.0252(8) 0.0235(8) 0.0242(7) -0.0039(6) 0.0111(6) -0.0035(6)
C15 0.0358(9) 0.0368(10) 0.0257(8) -0.0064(7) 0.0115(7) -0.0125(8)
C16 0.019(4) 0.044(2) 0.0253(15) -0.0080(14) 0.006(3) -0.020(2)
C17 0.028(3) 0.027(2) 0.031(2) -0.0088(18) 0.022(2) -0.009(2)
C18 0.026(4) 0.0228(14) 0.0270(14) 0.0036(12) 0.011(3) 0.009(2)
C19 0.0395(9) 0.0242(8) 0.0272(8) -0.0018(7) 0.0125(7) -0.0011(7)
C20 0.051(3) 0.024(2) 0.040(2) -0.0070(16) 0.021(2) -0.018(2)
C20A 0.038(3) 0.035(3) 0.042(2) 0.006(2) 0.0053(19) -0.003(2)
C21 0.080(3) 0.0162(19) 0.052(3) -0.0033(19) 0.014(2) 0.002(2)
C21A 0.046(2) 0.040(2) 0.055(3) 0.003(2) 0.0081(19) -0.007(2)
C22 0.0218(7) 0.0190(7) 0.0260(7) -0.0022(6) 0.0059(6) 0.0024(6)
C23 0.0235(8) 0.0272(8) 0.0267(8) -0.0020(6) 0.0036(6) -0.0019(6)
C24 0.0246(8) 0.0269(8) 0.0339(9) 0.0017(7) 0.0092(7) -0.0025(7)
C25 0.0299(8) 0.0227(8) 0.0281(8) 0.0034(6) 0.0086(6) 0.0060(7)
C26 0.0266(8) 0.0358(9) 0.0256(8) -0.0010(7) 0.0021(6) 0.0015(7)
C27 0.0216(8) 0.0335(9) 0.0290(8) -0.0019(7) 0.0050(6) -0.0022(7)
C28 0.0341(9) 0.0368(10) 0.0289(8) 0.0064(7) 0.0101(7) 0.0035(8)
C29 0.0499(11) 0.0385(10) 0.0375(10) -0.0051(8) 0.0231(8) -0.0049(9)
C30 0.0227(8) 0.0222(8) 0.0251(7) -0.0031(6) 0.0017(6) 0.0043(6)
C31 0.0292(9) 0.0288(9) 0.0297(8) -0.0033(7) 0.0068(7) 0.0029(7)
C32 0.0404(10) 0.0360(10) 0.0306(9) -0.0059(7) 0.0112(7) 0.0072(8)
C33 0.0479(11) 0.0297(9) 0.0277(8) -0.0081(7) 0.0016(7) 0.0087(8)
C34 0.0400(10) 0.0231(9) 0.0412(10) -0.0068(7) 0.0025(8) -0.0008(7)
C35 0.0293(9) 0.0253(8) 0.0356(9) -0.0048(7) 0.0067(7) 0.0010(7)
C36 0.0777(16) 0.0352(11) 0.0466(11) -0.0170(9) 0.0149(11) 0.0060(11)
C37 0.217(4) 0.0616(18) 0.0701(18) -0.0155(15) 0.012(2) 0.082(2)
C38 0.0197(7) 0.0210(8) 0.0253(7) -0.0018(6) 0.0009(6) 0.0002(6)
C39 0.0245(8) 0.0251(8) 0.0349(9) -0.0013(7) 0.0067(7) 0.0034(6)
C40 0.0252(8) 0.0228(8) 0.0435(9) -0.0015(7) 0.0017(7) 0.0051(7)
C41 0.0237(8) 0.0235(8) 0.0373(9) 0.0039(7) -0.0050(7) -0.0022(7)
C42 0.0239(8) 0.0299(9) 0.0320(8) 0.0045(7) 0.0033(6) -0.0016(7)
C43 0.0220(8) 0.0239(8) 0.0305(8) 0.0005(6) 0.0034(6) 0.0034(6)
C44 0.0321(9) 0.0267(9) 0.0519(11) 0.0094(8) -0.0015(8) -0.0010(7)
C45 0.0333(10) 0.0269(9) 0.0753(14) 0.0071(9) 0.0063(9) -0.0037(8)
C46 0.080(2) 0.091(2) 0.104(2) 0.0446(19) 0.0065(17) -0.0383(18)
C47 0.099(2) 0.122(3) 0.0608(16) 0.0247(18) 0.0197(16) -0.043(2)
C48 0.087(2) 0.103(2) 0.0623(16) -0.0309(16) 0.0393(15) -0.0441(19)
C49 0.0517(14) 0.0796(19) 0.104(2) -0.0532(18) 0.0370(15) -0.0191(14)
C50 0.0582(15) 0.0424(13) 0.097(2) -0.0314(13) -0.0184(14) 0.0185(11)
C51 0.0662(15) 0.0274(11) 0.0794(16) 0.0047(10) -0.0230(13) 0.0013(10)
C52 0.0363(11) 0.0687(15) 0.0481(12) 0.0181(11) -0.0021(9) -0.0045(10)
C53 0.0352(11) 0.0798(16) 0.0355(10) 0.0020(10) 0.0003(8) 0.0027(10)
C54 0.0428(12) 0.0746(17) 0.0735(16) -0.0383(13) 0.0070(11) -0.0028(12)
C55 0.0405(12) 0.0512(14) 0.127(2) -0.0445(16) 0.0069(14) 0.0030(11)
C56 0.0523(15) 0.0274(11) 0.145(3) -0.0051(15) -0.0459(17) 0.0043(10)
C57 0.0645(17) 0.0382(13) 0.126(3) 0.0295(15) -0.0497(18) -0.0216(12)

loop_
_atom_type_symbol
_atom_type_description
_atom_type_scat_dispersion_real
_atom_type_scat_dispersion_imag
_atom_type_scat_source
C C 0.0181 0.0091 'International Tables Vol C Tables 4.2.6.8 and 6.1.1.4'
H H 0.0000 0.0000 'International Tables Vol C Tables 4.2.6.8 and 6.1.1.4'
Fe Fe -1.1336 3.1974 'International Tables Vol C Tables 4.2.6.8 and 6.1.1.4'
K K 0.3868 1.0657 'International Tables Vol C Tables 4.2.6.8 and 6.1.1.4'
O O 0.0492 0.0322 'International Tables Vol C Tables 4.2.6.8 and 6.1.1.4'
P P 0.2955 0.4335 'International Tables Vol C Tables 4.2.6.8 and 6.1.1.4'

loop_
_geom_angle_atom_site_label_1
_geom_angle_atom_site_label_2
_geom_angle_atom_site_label_3
_geom_angle
_geom_angle_site_symmetry_1
_geom_angle_site_symmetry_3
P1 Fe1 P2 55.373(16) . .
P1 Fe1 P4 55.176(16) . .
P3 Fe1 P1 82.352(16) . .
P3 Fe1 P2 55.647(17) . .
P3 Fe1 P4 55.485(17) . .
P4 Fe1 P2 82.118(16) . .
C1 Fe1 P1 109.79(4) . .
C1 Fe1 P2 106.94(4) . .
C1 Fe1 P3 148.98(4) . .
C1 Fe1 P4 154.43(4) . .
C1 Fe1 C2 40.88(6) . .
C1 Fe1 C3 68.19(6) . .
C1 Fe1 C4 68.72(6) . .
C1 Fe1 C5 41.17(6) . .
C2 Fe1 P1 102.33(4) . .
C2 Fe1 P2 136.94(4) . .
C2 Fe1 P3 166.86(4) . .
C2 Fe1 P4 117.13(4) . .
C2 Fe1 C3 40.19(6) . .
C2 Fe1 C4 68.01(6) . .
C3 Fe1 P1 127.35(4) . .
C3 Fe1 P2 174.80(4) . .
C3 Fe1 P3 127.66(4) . .
C3 Fe1 P4 103.07(4) . .
C4 Fe1 P1 167.37(4) . .
C4 Fe1 P2 137.25(4) . .
C4 Fe1 P3 105.36(4) . .
C4 Fe1 P4 120.84(4) . .
C4 Fe1 C3 40.06(6) . .
C5 Fe1 P1 145.07(4) . .
C5 Fe1 P2 107.37(4) . .
C5 Fe1 P3 114.40(4) . .
C5 Fe1 P4 159.50(4) . .
C5 Fe1 C2 68.55(6) . .
C5 Fe1 C3 67.84(6) . .
C5 Fe1 C4 40.61(6) . .
P2 K1 P1 34.713(10) 2_646 2_646
P3 K1 P1 50.747(11) 2_646 2_646
P3 K1 P2 35.996(11) 2_646 2_646
P3 K1 P4 36.055(11) 2_646 2_646
P4 K1 P1 34.697(10) 2_646 2_646
P4 K1 P2 50.991(10) 2_646 2_646
O1 K1 P1 68.92(3) . 2_646
O1 K1 P2 87.04(3) . 2_646
O1 K1 P3 118.34(3) . 2_646
O1 K1 P4 97.84(4) . 2_646
O1 K1 O2 59.97(6) . .
O1 K1 O3 119.37(6) . .
O1 K1 O4 159.81(4) . .
O1 K1 O5 117.86(5) . .
O1 K1 O6 59.12(5) . .
O2 K1 P1 99.11(4) . 2_646
O2 K1 P2 83.60(4) . 2_646
O2 K1 P3 113.99(4) . 2_646
O2 K1 P4 131.84(4) . 2_646
O2 K1 O6 113.27(5) . .
O3 K1 P1 118.11(3) . 2_646
O3 K1 P2 83.48(3) . 2_646
O3 K1 P3 83.76(3) . 2_646
O3 K1 P4 119.80(3) . 2_646
O3 K1 O2 59.49(5) . .
O3 K1 O4 59.01(4) . .
O3 K1 O5 118.25(5) . .
O3 K1 O6 158.19(4) . .
O4 K1 P1 130.84(3) . 2_646
O4 K1 P2 111.91(3) . 2_646
O4 K1 P3 81.85(3) . 2_646
O4 K1 P4 99.62(3) . 2_646
O4 K1 O2 113.43(5) . .
O4 K1 O6 113.97(4) . .
O5 K1 P1 102.18(3) . 2_646
O5 K1 P2 120.69(3) . 2_646
O5 K1 P3 88.77(3) . 2_646
O5 K1 P4 71.75(3) . 2_646
O5 K1 O2 155.70(5) . .
O5 K1 O4 59.25(4) . .
O5 K1 O6 58.74(5) . .
O6 K1 P1 82.57(3) . 2_646
O6 K1 P2 117.23(3) . 2_646
O6 K1 P3 116.77(3) . 2_646
O6 K1 P4 80.89(3) . 2_646
Fe1 P1 K1 109.596(16) . 2_656
P2 P1 Fe1 62.469(16) . .
P2 P1 K1 70.010(17) . 2_656
P4 P1 Fe1 62.547(16) . .
P4 P1 K1 69.320(17) . 2_656
P4 P1 P2 90.30(2) . .
Fe1 P2 K1 112.808(16) . 2_656
P1 P2 Fe1 62.157(16) . .
P1 P2 K1 75.277(17) . 2_656
P1 P2 P3 89.77(2) . .
P3 P2 Fe1 61.959(16) . .
P3 P2 K1 68.959(16) . 2_656
Fe1 P3 K1 117.302(17) . 2_656
P2 P3 Fe1 62.394(16) . .
P2 P3 K1 75.042(17) . 2_656
P4 P3 Fe1 62.454(17) . .
P4 P3 K1 74.340(17) . 2_656
P4 P3 P2 89.80(2) . .
Fe1 P4 K1 113.747(16) . 2_656
P1 P4 Fe1 62.278(16) . .
P1 P4 K1 75.981(17) . 2_656
P1 P4 P3 90.13(2) . .
P3 P4 Fe1 62.061(16) . .
P3 P4 K1 69.604(17) . 2_656
C46 O1 K1 117.77(17) . .
C46 O1 C57 111.7(2) . .
C57 O1 K1 119.72(17) . .
C47 O2 K1 109.40(17) . .
C48 O2 K1 111.30(13) . .
C48 O2 C47 112.4(2) . .
C49 O3 K1 116.44(15) . .
C50 O3 K1 117.93(12) . .
C50 O3 C49 112.9(2) . .
C51 O4 K1 111.00(11) . .
C52 O4 K1 110.81(11) . .
C52 O4 C51 112.74(18) . .
C53 O5 K1 117.01(11) . .
C54 O5 K1 118.70(14) . .
C54 O5 C53 112.43(17) . .
C55 O6 K1 110.14(13) . .
C56 O6 K1 107.91(14) . .
C56 O6 C55 111.3(2) . .
C2 C1 Fe1 70.66(8) . .
C2 C1 C5 107.80(12) . .
C2 C1 C6 126.11(13) . .
C5 C1 Fe1 70.05(8) . .
C5 C1 C6 125.80(13) . .
C6 C1 Fe1 129.54(10) . .
C2AA C1A C20A 124.8(5) . .
C3AA C1A C2AA 116.2(6) . .
C3AA C1A C20A 119.0(5) . .
C1 C2 Fe1 68.46(8) . .
C1 C2 C14 127.77(13) . .
C3 C2 Fe1 70.56(8) . .
C3 C2 C1 107.80(13) . .
C3 C2 C14 124.13(13) . .
C14 C2 Fe1 131.29(11) . .
C1A C2AA H2AA 115.9 . .
C1A C2AA C15 128.2(6) . .
C15 C2AA H2AA 115.9 . .
C2 C3 Fe1 69.25(8) . .
C2 C3 C22 126.60(14) . .
C4 C3 Fe1 69.54(8) . .
C4 C3 C2 108.65(13) . .
C4 C3 C22 124.13(13) . .
C22 C3 Fe1 134.17(10) . .
C1A C3AA H3AA 121.5 . .
C1A C3AA C19 117.0(6) . .
C19 C3AA H3AA 121.5 . .
C3 C4 Fe1 70.41(8) . .
C3 C4 C5 107.94(13) . .
C3 C4 C30 126.31(13) . .
C5 C4 Fe1 69.01(8) . .
C5 C4 C30 125.29(14) . .
C30 C4 Fe1 132.16(10) . .
C1 C5 Fe1 68.78(8) . .
C1 C5 C38 126.62(13) . .
C4 C5 Fe1 70.38(8) . .
C4 C5 C1 107.80(13) . .
C4 C5 C38 125.00(13) . .
C38 C5 Fe1 133.07(11) . .
C7 C6 C1 122.61(13) . .
C11 C6 C1 119.68(13) . .
C11 C6 C7 117.69(14) . .
C6 C7 H7 119.6 . .
C8 C7 C6 120.71(14) . .
C8 C7 H7 119.6 . .
C7 C8 H8 119.1 . .
C7 C8 C9 121.76(15) . .
C9 C8 H8 119.1 . .
C8 C9 C10 117.22(14) . .
C8 C9 C12 121.19(15) . .
C10 C9 C12 121.58(15) . .
C9 C10 H10 119.3 . .
C11 C10 C9 121.37(15) . .
C11 C10 H10 119.3 . .
C6 C11 H11 119.4 . .
C10 C11 C6 121.23(15) . .
C10 C11 H11 119.4 . .
C9 C12 H12A 108.7 . .
C9 C12 H12B 108.7 . .
H12A C12 H12B 107.6 . .
C13 C12 C9 114.44(14) . .
C13 C12 H12A 108.7 . .
C13 C12 H12B 108.7 . .
C12 C13 H13A 109.5 . .
C12 C13 H13B 109.5 . .
C12 C13 H13C 109.5 . .
H13A C13 H13B 109.5 . .
H13A C13 H13C 109.5 . .
H13B C13 H13C 109.5 . .
C15 C14 C2 120.18(15) . .
C19 C14 C2 121.49(14) . .
C19 C14 C15 118.15(15) . .
C2AA C15 H15A 123.4 . .
C14 C15 C2AA 113.3(3) . .
C14 C15 H15 116.2 . .
C14 C15 H15A 123.4 . .
C16 C15 C14 127.6(3) . .
C16 C15 H15 116.2 . .
C15 C16 H16 122.5 . .
C17 C16 C15 114.9(6) . .
C17 C16 H16 122.5 . .
C16 C17 C18 118.3(6) . .
C16 C17 C20 120.1(5) . .
C18 C17 C20 121.6(6) . .
C17 C18 H18 116.0 . .
C17 C18 C19 128.1(8) . .
C19 C18 H18 116.0 . .
C3AA C19 C14 126.9(4) . .
C3AA C19 H19A 116.5 . .
C14 C19 C18 112.5(4) . .
C14 C19 H19 123.8 . .
C14 C19 H19A 116.5 . .
C18 C19 H19 123.8 . .
C17 C20 H20A 108.3 . .
C17 C20 H20B 108.3 . .
C17 C20 C21 115.9(5) . .
H20A C20 H20B 107.4 . .
C21 C20 H20A 108.3 . .
C21 C20 H20B 108.3 . .
C1A C20A H20C 108.8 . .
C1A C20A H20D 108.8 . .
H20C C20A H20D 107.7 . .
C21A C20A C1A 114.0(5) . .
C21A C20A H20C 108.8 . .
C21A C20A H20D 108.8 . .
C20 C21 H21A 109.5 . .
C20 C21 H21B 109.5 . .
C20 C21 H21C 109.5 . .
H21A C21 H21B 109.5 . .
H21A C21 H21C 109.5 . .
H21B C21 H21C 109.5 . .
C20A C21A H21D 109.5 . .
C20A C21A H21E 109.5 . .
C20A C21A H21F 109.5 . .
H21D C21A H21E 109.5 . .
H21D C21A H21F 109.5 . .
H21E C21A H21F 109.5 . .
C23 C22 C3 119.52(13) . .
C27 C22 C3 121.78(14) . .
C27 C22 C23 118.23(14) . .
C22 C23 H23 119.7 . .
C22 C23 C24 120.54(14) . .
C24 C23 H23 119.7 . .
C23 C24 H24 119.4 . .
C25 C24 C23 121.15(15) . .
C25 C24 H24 119.4 . .
C24 C25 C26 118.00(14) . .
C24 C25 C28 121.45(15) . .
C26 C25 C28 120.37(15) . .
C25 C26 H26 119.6 . .
C27 C26 C25 120.87(15) . .
C27 C26 H26 119.6 . .
C22 C27 C26 121.13(15) . .
C22 C27 H27 119.4 . .
C26 C27 H27 119.4 . .
C25 C28 H28A 109.6 . .
C25 C28 H28B 109.6 . .
C25 C28 C29 110.20(14) . .
H28A C28 H28B 108.1 . .
C29 C28 H28A 109.6 . .
C29 C28 H28B 109.6 . .
C28 C29 H29A 109.5 . .
C28 C29 H29B 109.5 . .
C28 C29 H29C 109.5 . .
H29A C29 H29B 109.5 . .
H29A C29 H29C 109.5 . .
H29B C29 H29C 109.5 . .
C31 C30 C4 119.80(14) . .
C35 C30 C4 122.36(14) . .
C35 C30 C31 117.66(14) . .
C30 C31 H31 119.5 . .
C32 C31 C30 121.06(16) . .
C32 C31 H31 119.5 . .
C31 C32 H32 119.3 . .
C33 C32 C31 121.43(16) . .
C33 C32 H32 119.3 . .
C32 C33 C34 117.55(15) . .
C32 C33 C36 121.25(17) . .
C34 C33 C36 121.13(18) . .
C33 C34 H34 119.3 . .
C35 C34 C33 121.45(17) . .
C35 C34 H34 119.3 . .
C30 C35 H35 119.6 . .
C34 C35 C30 120.79(16) . .
C34 C35 H35 119.6 . .
C33 C36 H36A 109.0 . .
C33 C36 H36B 109.0 . .
H36A C36 H36B 107.8 . .
C37 C36 C33 112.86(18) . .
C37 C36 H36A 109.0 . .
C37 C36 H36B 109.0 . .
C36 C37 H37A 109.5 . .
C36 C37 H37B 109.5 . .
C36 C37 H37C 109.5 . .
H37A C37 H37B 109.5 . .
H37A C37 H37C 109.5 . .
H37B C37 H37C 109.5 . .
C39 C38 C5 119.31(14) . .
C39 C38 C43 117.72(14) . .
C43 C38 C5 122.92(13) . .
C38 C39 H39 119.4 . .
C40 C39 C38 121.11(15) . .
C40 C39 H39 119.4 . .
C39 C40 H40 119.4 . .
C41 C40 C39 121.26(15) . .
C41 C40 H40 119.4 . .
C40 C41 C42 117.75(15) . .
C40 C41 C44 121.57(16) . .
C42 C41 C44 120.65(16) . .
C41 C42 H42 119.3 . .
C43 C42 C41 121.40(15) . .
C43 C42 H42 119.3 . .
C38 C43 H43 119.6 . .
C42 C43 C38 120.73(15) . .
C42 C43 H43 119.6 . .
C41 C44 H44A 109.1 . .
C41 C44 H44B 109.1 . .
C41 C44 C45 112.36(15) . .
H44A C44 H44B 107.9 . .
C45 C44 H44A 109.1 . .
C45 C44 H44B 109.1 . .
C44 C45 H45A 109.5 . .
C44 C45 H45B 109.5 . .
C44 C45 H45C 109.5 . .
H45A C45 H45B 109.5 . .
H45A C45 H45C 109.5 . .
H45B C45 H45C 109.5 . .
O1 C46 H46A 110.1 . .
O1 C46 H46B 110.1 . .
O1 C46 C47 108.0(2) . .
H46A C46 H46B 108.4 . .
C47 C46 H46A 110.1 . .
C47 C46 H46B 110.1 . .
O2 C47 C46 108.7(2) . .
O2 C47 H47A 110.0 . .
O2 C47 H47B 110.0 . .
C46 C47 H47A 110.0 . .
C46 C47 H47B 110.0 . .
H47A C47 H47B 108.3 . .
O2 C48 H48A 110.0 . .
O2 C48 H48B 110.0 . .
O2 C48 C49 108.6(2) . .
H48A C48 H48B 108.3 . .
C49 C48 H48A 110.0 . .
C49 C48 H48B 110.0 . .
O3 C49 C48 109.2(2) . .
O3 C49 H49A 109.8 . .
O3 C49 H49B 109.8 . .
C48 C49 H49A 109.8 . .
C48 C49 H49B 109.8 . .
H49A C49 H49B 108.3 . .
O3 C50 H50A 109.9 . .
O3 C50 H50B 109.9 . .
O3 C50 C51 108.97(18) . .
H50A C50 H50B 108.3 . .
C51 C50 H50A 109.9 . .
C51 C50 H50B 109.9 . .
O4 C51 C50 108.4(2) . .
O4 C51 H51A 110.0 . .
O4 C51 H51B 110.0 . .
C50 C51 H51A 110.0 . .
C50 C51 H51B 110.0 . .
H51A C51 H51B 108.4 . .
O4 C52 H52A 110.0 . .
O4 C52 H52B 110.0 . .
O4 C52 C53 108.39(17) . .
H52A C52 H52B 108.4 . .
C53 C52 H52A 110.0 . .
C53 C52 H52B 110.0 . .
O5 C53 C52 108.27(16) . .
O5 C53 H53A 110.0 . .
O5 C53 H53B 110.0 . .
C52 C53 H53A 110.0 . .
C52 C53 H53B 110.0 . .
H53A C53 H53B 108.4 . .
O5 C54 H54A 110.1 . .
O5 C54 H54B 110.1 . .
O5 C54 C55 107.88(18) . .
H54A C54 H54B 108.4 . .
C55 C54 H54A 110.1 . .
C55 C54 H54B 110.1 . .
O6 C55 C54 109.22(18) . .
O6 C55 H55A 109.8 . .
O6 C55 H55B 109.8 . .
C54 C55 H55A 109.8 . .
C54 C55 H55B 109.8 . .
H55A C55 H55B 108.3 . .
O6 C56 H56A 109.9 . .
O6 C56 H56B 109.9 . .
O6 C56 C57 109.1(2) . .
H56A C56 H56B 108.3 . .
C57 C56 H56A 109.9 . .
C57 C56 H56B 109.9 . .
O1 C57 C56 109.6(2) . .
O1 C57 H57A 109.8 . .
O1 C57 H57B 109.8 . .
C56 C57 H57A 109.8 . .
C56 C57 H57B 109.8 . .
H57A C57 H57B 108.2 . .

loop_
_geom_bond_atom_site_label_1
_geom_bond_atom_site_label_2
_geom_bond_distance
_geom_bond_site_symmetry_2
Fe1 P1 2.3247(4) .
Fe1 P2 2.3313(4) .
Fe1 P3 2.3220(5) .
Fe1 P4 2.3304(5) .
Fe1 C1 2.0490(15) .
Fe1 C2 2.0786(15) .
Fe1 C3 2.0961(14) .
Fe1 C4 2.0846(14) .
Fe1 C5 2.0662(15) .
K1 P1 3.6742(5) 2_646
K1 P2 3.5700(5) 2_646
K1 P3 3.4489(5) 2_646
K1 P4 3.5431(5) 2_646
K1 O1 2.7826(16) .
K1 O2 2.8527(16) .
K1 O3 2.8316(14) .
K1 O4 2.8510(13) .
K1 O5 2.8360(14) .
K1 O6 2.8943(15) .
P1 P2 2.1633(6) .
P1 P4 2.1558(6) .
P2 P3 2.1719(6) .
P3 P4 2.1657(6) .
O1 C46 1.411(4) .
O1 C57 1.421(3) .
O2 C47 1.427(4) .
O2 C48 1.417(3) .
O3 C49 1.430(3) .
O3 C50 1.417(3) .
O4 C51 1.422(3) .
O4 C52 1.419(3) .
O5 C53 1.425(3) .
O5 C54 1.418(3) .
O6 C55 1.427(3) .
O6 C56 1.415(3) .
C1 C2 1.442(2) .
C1 C5 1.447(2) .
C1 C6 1.485(2) .
C1A C2AA 1.400(8) .
C1A C3AA 1.372(9) .
C1A C20A 1.544(8) .
C2 C3 1.434(2) .
C2 C14 1.481(2) .
C2AA H2AA 0.9500 .
C2AA C15 1.424(8) .
C3 C4 1.432(2) .
C3 C22 1.487(2) .
C3AA H3AA 0.9500 .
C3AA C19 1.386(7) .
C4 C5 1.441(2) .
C4 C30 1.486(2) .
C5 C38 1.485(2) .
C6 C7 1.395(2) .
C6 C11 1.392(2) .
C7 H7 0.9500 .
C7 C8 1.388(2) .
C8 H8 0.9500 .
C8 C9 1.391(2) .
C9 C10 1.393(2) .
C9 C12 1.514(2) .
C10 H10 0.9500 .
C10 C11 1.386(2) .
C11 H11 0.9500 .
C12 H12A 0.9900 .
C12 H12B 0.9900 .
C12 C13 1.514(3) .
C13 H13A 0.9800 .
C13 H13B 0.9800 .
C13 H13C 0.9800 .
C14 C15 1.394(2) .
C14 C19 1.393(2) .
C15 H15 0.9500 .
C15 H15A 0.9500 .
C15 C16 1.387(8) .
C16 H16 0.9500 .
C16 C17 1.360(9) .
C17 C18 1.382(9) .
C17 C20 1.503(7) .
C18 H18 0.9500 .
C18 C19 1.420(8) .
C19 H19 0.9500 .
C19 H19A 0.9500 .
C20 H20A 0.9900 .
C20 H20B 0.9900 .
C20 C21 1.536(6) .
C20A H20C 0.9900 .
C20A H20D 0.9900 .
C20A C21A 1.491(6) .
C21 H21A 0.9800 .
C21 H21B 0.9800 .
C21 H21C 0.9800 .
C21A H21D 0.9800 .
C21A H21E 0.9800 .
C21A H21F 0.9800 .
C22 C23 1.392(2) .
C22 C27 1.385(2) .
C23 H23 0.9500 .
C23 C24 1.392(2) .
C24 H24 0.9500 .
C24 C25 1.388(2) .
C25 C26 1.390(2) .
C25 C28 1.510(2) .
C26 H26 0.9500 .
C26 C27 1.389(2) .
C27 H27 0.9500 .
C28 H28A 0.9900 .
C28 H28B 0.9900 .
C28 C29 1.524(2) .
C29 H29A 0.9800 .
C29 H29B 0.9800 .
C29 H29C 0.9800 .
C30 C31 1.391(2) .
C30 C35 1.391(2) .
C31 H31 0.9500 .
C31 C32 1.388(2) .
C32 H32 0.9500 .
C32 C33 1.381(3) .
C33 C34 1.390(3) .
C33 C36 1.512(2) .
C34 H34 0.9500 .
C34 C35 1.390(2) .
C35 H35 0.9500 .
C36 H36A 0.9900 .
C36 H36B 0.9900 .
C36 C37 1.481(4) .
C37 H37A 0.9800 .
C37 H37B 0.9800 .
C37 H37C 0.9800 .
C38 C39 1.396(2) .
C38 C43 1.396(2) .
C39 H39 0.9500 .
C39 C40 1.386(2) .
C40 H40 0.9500 .
C40 C41 1.385(2) .
C41 C42 1.394(2) .
C41 C44 1.512(2) .
C42 H42 0.9500 .
C42 C43 1.386(2) .
C43 H43 0.9500 .
C44 H44A 0.9900 .
C44 H44B 0.9900 .
C44 C45 1.520(3) .
C45 H45A 0.9800 .
C45 H45B 0.9800 .
C45 H45C 0.9800 .
C46 H46A 0.9900 .
C46 H46B 0.9900 .
C46 C47 1.491(5) .
C47 H47A 0.9900 .
C47 H47B 0.9900 .
C48 H48A 0.9900 .
C48 H48B 0.9900 .
C48 C49 1.479(4) .
C49 H49A 0.9900 .
C49 H49B 0.9900 .
C50 H50A 0.9900 .
C50 H50B 0.9900 .
C50 C51 1.485(4) .
C51 H51A 0.9900 .
C51 H51B 0.9900 .
C52 H52A 0.9900 .
C52 H52B 0.9900 .
C52 C53 1.486(3) .
C53 H53A 0.9900 .
C53 H53B 0.9900 .
C54 H54A 0.9900 .
C54 H54B 0.9900 .
C54 C55 1.485(4) .
C55 H55A 0.9900 .
C55 H55B 0.9900 .
C56 H56A 0.9900 .
C56 H56B 0.9900 .
C56 C57 1.481(5) .
C57 H57A 0.9900 .
C57 H57B 0.9900 .

loop_
_geom_torsion_atom_site_label_1
_geom_torsion_atom_site_label_2
_geom_torsion_atom_site_label_3
_geom_torsion_atom_site_label_4
_geom_torsion
Fe1 C1 C2 C3 -59.83(10)
Fe1 C1 C2 C14 126.27(15)
Fe1 C1 C5 C4 59.80(10)
Fe1 C1 C5 C38 -128.61(15)
Fe1 C1 C6 C7 -44.0(2)
Fe1 C1 C6 C11 137.85(13)
Fe1 C2 C3 C4 -58.50(10)
Fe1 C2 C3 C22 130.30(15)
Fe1 C2 C14 C15 142.65(13)
Fe1 C2 C14 C19 -42.3(2)
Fe1 C3 C4 C5 -59.01(10)
Fe1 C3 C4 C30 128.50(15)
Fe1 C3 C22 C23 154.50(13)
Fe1 C3 C22 C27 -33.5(2)
Fe1 C4 C5 C1 -58.80(10)
Fe1 C4 C5 C38 129.45(15)
Fe1 C4 C30 C31 140.21(14)
Fe1 C4 C30 C35 -44.8(2)
Fe1 C5 C38 C39 141.51(13)
Fe1 C5 C38 C43 -41.2(2)
K1 O1 C46 C47 41.4(3)
K1 O1 C57 C56 -31.4(2)
K1 O2 C47 C46 58.5(3)
K1 O2 C48 C49 -58.3(2)
K1 O3 C49 C48 -40.3(2)
K1 O3 C50 C51 37.3(2)
K1 O4 C51 C50 59.82(19)
K1 O4 C52 C53 -59.96(17)
K1 O5 C53 C52 -40.01(19)
K1 O5 C54 C55 39.9(2)
K1 O6 C55 C54 59.07(19)
K1 O6 C56 C57 -61.7(2)
O1 C46 C47 O2 -67.7(3)
O2 C48 C49 O3 66.5(3)
O3 C50 C51 O4 -65.1(2)
O4 C52 C53 O5 67.3(2)
O5 C54 C55 O6 -66.6(2)
O6 C56 C57 O1 63.6(2)
C1 C2 C3 Fe1 58.51(10)
C1 C2 C3 C4 0.01(16)
C1 C2 C3 C22 -171.19(14)
C1 C2 C14 C15 49.1(2)
C1 C2 C14 C19 -135.86(16)
C1 C5 C38 C39 -124.05(17)
C1 C5 C38 C43 53.2(2)
C1 C6 C7 C8 -178.59(14)
C1 C6 C11 C10 179.32(15)
C1A C2AA C15 C14 -3.6(9)
C1A C3AA C19 C14 2.4(8)
C2 C1 C5 Fe1 -60.88(10)
C2 C1 C5 C4 -1.08(16)
C2 C1 C5 C38 170.50(14)
C2 C1 C6 C7 50.1(2)
C2 C1 C6 C11 -128.09(16)
C2 C3 C4 Fe1 58.33(10)
C2 C3 C4 C5 -0.68(16)
C2 C3 C4 C30 -173.18(14)
C2 C3 C22 C23 58.4(2)
C2 C3 C22 C27 -129.58(17)
C2 C14 C15 C2AA -178.7(4)
C2 C14 C15 C16 167.7(4)
C2 C14 C19 C3AA 178.7(4)
C2 C14 C19 C18 -168.0(5)
C2AA C1A C3AA C19 0.6(8)
C2AA C1A C20A C21A 52.9(7)
C3 C2 C14 C15 -123.90(16)
C3 C2 C14 C19 51.2(2)
C3 C4 C5 Fe1 59.89(10)
C3 C4 C5 C1 1.09(16)
C3 C4 C5 C38 -170.67(13)
C3 C4 C30 C31 44.2(2)
C3 C4 C30 C35 -140.79(16)
C3 C22 C23 C24 169.70(14)
C3 C22 C27 C26 -169.96(15)
C3AA C1A C2AA C15 0.2(9)
C3AA C1A C20A C21A -128.4(5)
C4 C3 C22 C23 -111.51(17)
C4 C3 C22 C27 60.5(2)
C4 C5 C38 C39 46.2(2)
C4 C5 C38 C43 -136.55(16)
C4 C30 C31 C32 173.29(15)
C4 C30 C35 C34 -172.77(15)
C5 C1 C2 Fe1 60.49(10)
C5 C1 C2 C3 0.66(16)
C5 C1 C2 C14 -173.23(14)
C5 C1 C6 C7 -136.86(16)
C5 C1 C6 C11 45.0(2)
C5 C4 C30 C31 -127.00(17)
C5 C4 C30 C35 48.0(2)
C5 C38 C39 C40 179.45(15)
C5 C38 C43 C42 -179.10(14)
C6 C1 C2 Fe1 -125.39(14)
C6 C1 C2 C3 174.78(13)
C6 C1 C2 C14 0.9(2)
C6 C1 C5 Fe1 124.98(14)
C6 C1 C5 C4 -175.22(13)
C6 C1 C5 C38 -3.6(2)
C6 C7 C8 C9 -0.4(2)
C7 C6 C11 C10 1.1(2)
C7 C8 C9 C10 0.6(2)
C7 C8 C9 C12 -178.11(15)
C8 C9 C10 C11 0.1(2)
C8 C9 C12 C13 -138.36(18)
C9 C10 C11 C6 -0.9(3)
C10 C9 C12 C13 43.0(2)
C11 C6 C7 C8 -0.4(2)
C12 C9 C10 C11 178.78(16)
C14 C2 C3 Fe1 -127.31(14)
C14 C2 C3 C4 174.18(13)
C14 C2 C3 C22 3.0(2)
C14 C15 C16 C17 4.0(8)
C15 C14 C19 C3AA -6.1(5)
C15 C14 C19 C18 7.1(5)
C15 C16 C17 C18 -1.0(9)
C15 C16 C17 C20 179.0(5)
C16 C17 C18 C19 2.0(12)
C16 C17 C20 C21 -120.5(6)
C17 C18 C19 C14 -5.1(11)
C18 C17 C20 C21 59.5(7)
C19 C14 C15 C2AA 6.0(4)
C19 C14 C15 C16 -7.5(5)
C20 C17 C18 C19 -178.0(7)
C20A C1A C2AA C15 179.0(6)
C20A C1A C3AA C19 -178.3(5)
C22 C3 C4 Fe1 -130.21(14)
C22 C3 C4 C5 170.78(13)
C22 C3 C4 C30 -1.7(2)
C22 C23 C24 C25 0.8(2)
C23 C22 C27 C26 2.2(2)
C23 C24 C25 C26 1.5(2)
C23 C24 C25 C28 -173.61(15)
C24 C25 C26 C27 -2.0(2)
C24 C25 C28 C29 87.5(2)
C25 C26 C27 C22 0.1(3)
C26 C25 C28 C29 -87.5(2)
C27 C22 C23 C24 -2.6(2)
C28 C25 C26 C27 173.22(15)
C30 C4 C5 Fe1 -127.52(14)
C30 C4 C5 C1 173.68(13)
C30 C4 C5 C38 1.9(2)
C30 C31 C32 C33 -0.2(3)
C31 C30 C35 C34 2.3(2)
C31 C32 C33 C34 2.0(3)
C31 C32 C33 C36 -175.13(17)
C32 C33 C34 C35 -1.6(3)
C32 C33 C36 C37 95.8(3)
C33 C34 C35 C30 -0.6(3)
C34 C33 C36 C37 -81.2(3)
C35 C30 C31 C32 -1.9(2)
C36 C33 C34 C35 175.52(18)
C38 C39 C40 C41 -0.6(3)
C39 C38 C43 C42 -1.8(2)
C39 C40 C41 C42 -1.0(2)
C39 C40 C41 C44 176.89(16)
C40 C41 C42 C43 1.3(2)
C40 C41 C44 C45 -111.0(2)
C41 C42 C43 C38 0.1(2)
C42 C41 C44 C45 66.8(2)
C43 C38 C39 C40 2.0(2)
C44 C41 C42 C43 -176.65(15)
C46 O1 C57 C56 -174.9(2)
C47 O2 C48 C49 178.6(2)
C48 O2 C47 C46 -177.4(2)
C49 O3 C50 C51 177.75(18)
C50 O3 C49 C48 178.66(19)
C51 O4 C52 C53 174.95(16)
C52 O4 C51 C50 -175.19(17)
C53 O5 C54 C55 -178.32(19)
C54 O5 C53 C52 177.47(18)
C55 O6 C56 C57 177.29(18)
C56 O6 C55 C54 178.72(18)
C57 O1 C46 C47 -174.2(2)
